data_1564018
loop_
_publ_author_name
'Box, John R.'
'Atkins, Alexander P.'
'Lennox, Alastair J. J.'

_publ_section_title
;
 Direct electrochemical hydrodefluorination of trifluoromethylketones
 enabled by non-protic conditions
;
_journal_name_full 'Chemical Science'
_journal_paper_doi 10.1039/D1SC01574E
_journal_year 2021
_chemical_formula_moiety 'C11 H8 Br F2 N O'
_chemical_formula_sum 'C11 H8 Br F2 N O'
_chemical_formula_weight 288.09
_space_group_crystal_system monoclinic
_space_group_IT_number 14
_space_group_name_Hall '-P 2ybc'
_space_group_name_H-M_alt 'P 1 21/c 1'
_atom_sites_solution_hydrogens geom
_atom_sites_solution_primary dual
_atom_sites_solution_secondary difmap
_audit_creation_date 2021-02-04
_audit_creation_method
;
Olex2 1.2
(compiled 2018.05.29 svn.r3508 for OlexSys, GUI svn.r5506)
;
_audit_update_record
;
2021-02-05 deposited with the CCDC.	2021-06-22 downloaded from the CCDC.
;
_cell_angle_alpha 90
_cell_angle_beta 90.050(4)
_cell_angle_gamma 90
_cell_formula_units_Z 4
_cell_length_a 7.3373(5)
_cell_length_b 14.2535(9)
_cell_length_c 9.9567(6)
_cell_measurement_reflns_used 7253
_cell_measurement_temperature 100(2)
_cell_measurement_theta_max 27.85
_cell_measurement_theta_min 2.50
_cell_volume 1041.29(12)
_computing_cell_refinement 'SAINT v8.37A (Bruker, 2015)'
_computing_data_reduction 'SAINT v8.37A (Bruker, 2015)'
_computing_molecular_graphics 'Olex2 (Dolomanov et al., 2009)'
_computing_publication_material 'Olex2 (Dolomanov et al., 2009)'
_computing_structure_refinement 'SHELXL 2018/3 (Sheldrick, 2015)'
_computing_structure_solution 'SHELXT  (Sheldrick, 2015)'
_diffrn_ambient_temperature 100(2)
_diffrn_detector 'Bruker area detector'
_diffrn_detector_type 'CCD area detector'
_diffrn_measured_fraction_theta_full 1.000
_diffrn_measured_fraction_theta_max 0.997
_diffrn_measurement_device 'Bruker Apex II kappa CCDC area detector'
_diffrn_measurement_device_type 'Bruker Apex II kappa CCDC area detector'
_diffrn_measurement_method '\f and \w scans'
_diffrn_radiation_monochromator graphite
_diffrn_radiation_type MoK\a
_diffrn_radiation_wavelength 0.71073
_diffrn_reflns_av_unetI/netI 0.0201
_diffrn_reflns_Laue_measured_fraction_full 1.000
_diffrn_reflns_Laue_measured_fraction_max 0.997
_diffrn_reflns_limit_h_max 9
_diffrn_reflns_limit_h_min -9
_diffrn_reflns_limit_k_max 18
_diffrn_reflns_limit_k_min -18
_diffrn_reflns_limit_l_max 13
_diffrn_reflns_limit_l_min 0
_diffrn_reflns_number 2506
_diffrn_reflns_point_group_measured_fraction_full 1.000
_diffrn_reflns_point_group_measured_fraction_max 0.997
_diffrn_reflns_theta_full 25.242
_diffrn_reflns_theta_max 28.053
_diffrn_reflns_theta_min 2.495
_diffrn_source 'fine-focus sealed tube'
_diffrn_source_current 30.0
_diffrn_source_power 1.35
_diffrn_source_voltage 45.0
_diffrn_standards_number 0
_exptl_absorpt_coefficient_mu 3.951
_exptl_absorpt_correction_T_max 0.7456
_exptl_absorpt_correction_T_min 0.5156
_exptl_absorpt_correction_type multi-scan
_exptl_absorpt_process_details
;
SADABS-2016/2 (Bruker,2016/2) was used for absorption correction.
wR2(int) was 0.0682 before and 0.0413 after correction.
The Ratio of minimum to maximum transmission is 0.6915.
The \l/2 correction factor is Not present.
;
_exptl_crystal_colour colourless
_exptl_crystal_colour_primary colourless
_exptl_crystal_density_diffrn 1.838
_exptl_crystal_description plate
_exptl_crystal_F_000 568
_exptl_crystal_size_max 0.42
_exptl_crystal_size_mid 0.18
_exptl_crystal_size_min 0.1
_refine_diff_density_max 0.884
_refine_diff_density_min -0.533
_refine_diff_density_rms 0.088
_refine_ls_extinction_method none
_refine_ls_goodness_of_fit_ref 1.184
_refine_ls_hydrogen_treatment constr
_refine_ls_matrix_type full
_refine_ls_number_parameters 148
_refine_ls_number_reflns 2506
_refine_ls_number_restraints 0
_refine_ls_restrained_S_all 1.184
_refine_ls_R_factor_all 0.0307
_refine_ls_R_factor_gt 0.0282
_refine_ls_shift/su_max 0.002
_refine_ls_shift/su_mean 0.000
_refine_ls_structure_factor_coef Fsqd
_refine_ls_weighting_details 'w=1/[\s^2^(Fo^2^)+(0.0257P)^2^+0.6028P] where P=(Fo^2^+2Fc^2^)/3'
_refine_ls_weighting_scheme calc
_refine_ls_wR_factor_gt 0.0640
_refine_ls_wR_factor_ref 0.0647
_reflns_Friedel_coverage 0.000
_reflns_number_gt 2388
_reflns_number_total 2506
_reflns_threshold_expression 'I > 2\s(I)'
_cod_data_source_file d1sc01574e2.cif
_cod_data_source_block testm1_tw
_cod_database_code 1564018
_shelx_shelxl_version_number 2018/3
_shelx_space_group_comment
;
The symmetry employed for this shelxl refinement is uniquely defined
by the following loop, which should always be used as a source of
symmetry information in preference to the above space-group names.
They are only intended as comments.
;
_shelx_estimated_absorpt_t_max 0.693
_shelx_estimated_absorpt_t_min 0.288
_olex2_refinement_description
;
1. Others
 Fixed Uiso: H8(0.015) H10(0.02) H11A(0.032) H11B(0.032) H11C(0.032) H4(0.022)
 H2(0.026) H3(0.027)
 Fixed X: H8(0.165539) H10(0.261852) H11A(0.239843) H11B(0.041484)
 H11C(0.079925) H4(0.220704) H2(0.365588) H3(0.305563)
 Fixed Y: H8(0.64567) H10(0.764662) H11A(0.448021) H11B(0.421484)
 H11C(0.524344) H4(0.312355) H2(0.324522) H3(0.238095)
 Fixed Z: H8(0.184564) H10(0.090833) H11A(0.353081) H11B(0.297967)
 H11C(0.355862) H4(0.146965) H2(-0.245749) H3(-0.051711)
;
_olex2_submission_special_instructions 'No special instructions were received'

loop_
_space_group_symop_operation_xyz
'x, y, z'
'-x, y+1/2, -z+1/2'
'-x, -y, -z'
'x, -y-1/2, z-1/2'

loop_
_atom_site_label
_atom_site_type_symbol
_atom_site_fract_x
_atom_site_fract_y
_atom_site_fract_z
_atom_site_U_iso_or_equiv
_atom_site_adp_type
_atom_site_occupancy
_atom_site_site_symmetry_order
_atom_site_calc_flag
_atom_site_refinement_flags_posn
_atom_site_refinement_flags_adp
_atom_site_refinement_flags_occupancy
_atom_site_disorder_assembly
_atom_site_disorder_group
Br1 Br 0.37412(6) 0.51475(2) -0.32876(5) 0.01927(8) Uani 1 1 d . . . . .
F1 F 0.3560(3) 0.82961(12) -0.06868(18) 0.0247(4) Uani 1 1 d . . . . .
F2 F 0.0682(3) 0.82180(15) -0.0184(2) 0.0322(5) Uani 1 1 d . . . . .
O1 O 0.1856(4) 0.68917(17) -0.2032(2) 0.0238(6) Uani 1 1 d . . . . .
N1 N 0.1850(3) 0.50352(16) 0.1707(3) 0.0144(5) Uani 1 1 d . . . . .
C8 C 0.1885(4) 0.5927(2) 0.1291(3) 0.0124(6) Uani 1 1 d . . . . .
H8 H 0.165539 0.645670 0.184564 0.015 Uiso 1 1 calc R U . . .
C9 C 0.2153(4) 0.6828(2) -0.0830(3) 0.0148(6) Uani 1 1 d . . . . .
C10 C 0.2296(4) 0.7753(2) -0.0056(3) 0.0170(6) Uani 1 1 d . . . . .
H10 H 0.261852 0.764662 0.090833 0.020 Uiso 1 1 calc R U . . .
C11 C 0.1322(6) 0.4717(2) 0.3057(3) 0.0215(8) Uani 1 1 d . . . . .
H11A H 0.239843 0.448021 0.353081 0.032 Uiso 1 1 calc R U . . .
H11B H 0.041484 0.421484 0.297967 0.032 Uiso 1 1 calc R U . . .
H11C H 0.079925 0.524344 0.355862 0.032 Uiso 1 1 calc R U . . .
C1 C 0.3131(4) 0.4525(2) -0.1663(3) 0.0158(5) Uani 1 1 d . . . . .
C6 C 0.2595(4) 0.5007(2) -0.0511(3) 0.0126(6) Uani 1 1 d . . . . .
C4 C 0.2443(4) 0.3474(2) 0.0677(3) 0.0186(6) Uani 1 1 d . . . . .
H4 H 0.220704 0.312355 0.146965 0.022 Uiso 1 1 calc R U . . .
C2 C 0.3298(4) 0.3561(2) -0.1660(4) 0.0216(6) Uani 1 1 d . . . . .
H2 H 0.365588 0.324522 -0.245749 0.026 Uiso 1 1 calc R U . . .
C5 C 0.2295(4) 0.4449(2) 0.0655(3) 0.0124(5) Uani 1 1 d . . . . .
C7 C 0.2307(4) 0.5969(2) -0.0075(3) 0.0129(5) Uani 1 1 d . . . . .
C3 C 0.2945(5) 0.3045(2) -0.0495(4) 0.0225(7) Uani 1 1 d . . . . .
H3 H 0.305563 0.238095 -0.051711 0.027 Uiso 1 1 calc R U . . .

loop_
_atom_site_aniso_label
_atom_site_aniso_U_11
_atom_site_aniso_U_22
_atom_site_aniso_U_33
_atom_site_aniso_U_23
_atom_site_aniso_U_13
_atom_site_aniso_U_12
Br1 0.01992(13) 0.02329(14) 0.01460(12) -0.00015(14) 0.00310(18) 0.00503(15)
F1 0.0322(12) 0.0195(9) 0.0224(9) 0.0005(7) 0.0065(9) -0.0099(9)
F2 0.0262(11) 0.0212(10) 0.0494(14) -0.0098(10) 0.0068(10) -0.0001(8)
O1 0.0436(15) 0.0163(11) 0.0115(10) -0.0001(8) 0.0003(9) 0.0017(9)
N1 0.0168(11) 0.0146(12) 0.0117(10) 0.0022(11) 0.0004(10) -0.0037(8)
C8 0.0119(13) 0.0140(14) 0.0114(12) 0.0005(10) -0.0016(10) -0.0029(10)
C9 0.0178(16) 0.0141(15) 0.0126(13) -0.0006(11) 0.0024(12) 0.0009(11)
C10 0.0247(16) 0.0130(14) 0.0132(13) 0.0006(11) 0.0035(12) -0.0021(12)
C11 0.0273(15) 0.0195(15) 0.018(2) 0.0081(11) 0.0009(18) -0.0040(17)
C1 0.0132(12) 0.0173(13) 0.0168(13) 0.0008(13) -0.0024(12) -0.0023(10)
C6 0.0119(13) 0.0122(14) 0.0139(14) 0.0033(10) -0.0004(10) -0.0017(10)
C4 0.0159(14) 0.0167(15) 0.0233(16) 0.0033(12) -0.0021(12) -0.0019(12)
C2 0.0176(14) 0.0196(15) 0.0276(15) -0.0063(14) -0.0023(14) 0.0023(11)
C5 0.0087(13) 0.0167(15) 0.0119(13) 0.0032(11) -0.0005(11) -0.0021(11)
C7 0.0127(13) 0.0150(14) 0.0111(13) 0.0002(11) -0.0014(11) -0.0026(11)
C3 0.0198(16) 0.0138(15) 0.0338(18) 0.0000(13) 0.0008(14) 0.0015(12)

loop_
_atom_type_symbol
_atom_type_description
_atom_type_scat_dispersion_real
_atom_type_scat_dispersion_imag
_atom_type_scat_source
C C 0.0033 0.0016 'International Tables Vol C Tables 4.2.6.8 and 6.1.1.4'
H H 0.0000 0.0000 'International Tables Vol C Tables 4.2.6.8 and 6.1.1.4'
Br Br -0.2901 2.4595 'International Tables Vol C Tables 4.2.6.8 and 6.1.1.4'
F F 0.0171 0.0103 'International Tables Vol C Tables 4.2.6.8 and 6.1.1.4'
N N 0.0061 0.0033 'International Tables Vol C Tables 4.2.6.8 and 6.1.1.4'
O O 0.0106 0.0060 'International Tables Vol C Tables 4.2.6.8 and 6.1.1.4'

loop_
_geom_angle_atom_site_label_1
_geom_angle_atom_site_label_2
_geom_angle_atom_site_label_3
_geom_angle
_geom_angle_site_symmetry_1
_geom_angle_site_symmetry_3
_geom_angle_publ_flag
C8 N1 C11 125.5(3) . . ?
C8 N1 C5 109.7(3) . . ?
C5 N1 C11 124.7(2) . . ?
N1 C8 H8 124.9 . . ?
N1 C8 C7 110.3(3) . . ?
C7 C8 H8 124.9 . . ?
O1 C9 C10 116.2(3) . . ?
O1 C9 C7 126.1(3) . . ?
C7 C9 C10 117.6(3) . . ?
F1 C10 F2 105.8(2) . . ?
F1 C10 C9 107.7(2) . . ?
F1 C10 H10 111.6 . . ?
F2 C10 C9 108.2(3) . . ?
F2 C10 H10 111.6 . . ?
C9 C10 H10 111.6 . . ?
N1 C11 H11A 109.5 . . ?
N1 C11 H11B 109.5 . . ?
N1 C11 H11C 109.5 . . ?
H11A C11 H11B 109.5 . . ?
H11A C11 H11C 109.5 . . ?
H11B C11 H11C 109.5 . . ?
C6 C1 Br1 122.5(2) . . ?
C2 C1 Br1 116.5(3) . . ?
C2 C1 C6 120.9(3) . . ?
C1 C6 C5 116.1(3) . . ?
C1 C6 C7 138.7(3) . . ?
C5 C6 C7 105.1(2) . . ?
C5 C4 H4 121.5 . . ?
C3 C4 H4 121.5 . . ?
C3 C4 C5 117.0(3) . . ?
C1 C2 H2 119.7 . . ?
C1 C2 C3 120.6(3) . . ?
C3 C2 H2 119.7 . . ?
N1 C5 C6 108.6(2) . . ?
N1 C5 C4 127.6(3) . . ?
C4 C5 C6 123.8(3) . . ?
C8 C7 C9 121.8(3) . . ?
C8 C7 C6 106.4(2) . . ?
C9 C7 C6 131.1(3) . . ?
C4 C3 C2 121.5(3) . . ?
C4 C3 H3 119.3 . . ?
C2 C3 H3 119.3 . . ?

loop_
_geom_bond_atom_site_label_1
_geom_bond_atom_site_label_2
_geom_bond_distance
_geom_bond_site_symmetry_2
_geom_bond_publ_flag
Br1 C1 1.899(3) . ?
F1 C10 1.362(3) . ?
F2 C10 1.363(4) . ?
O1 C9 1.220(4) . ?
N1 C8 1.338(4) . ?
N1 C11 1.471(4) . ?
N1 C5 1.378(4) . ?
C8 H8 0.9500 . ?
C8 C7 1.396(4) . ?
C9 C10 1.531(4) . ?
C9 C7 1.441(4) . ?
C10 H10 1.0000 . ?
C11 H11A 0.9800 . ?
C11 H11B 0.9800 . ?
C11 H11C 0.9800 . ?
C1 C6 1.394(4) . ?
C1 C2 1.379(4) . ?
C6 C5 1.424(4) . ?
C6 C7 1.455(4) . ?
C4 H4 0.9500 . ?
C4 C5 1.395(4) . ?
C4 C3 1.368(5) . ?
C2 H2 0.9500 . ?
C2 C3 1.399(5) . ?
C3 H3 0.9500 . ?

loop_
_geom_torsion_atom_site_label_1
_geom_torsion_atom_site_label_2
_geom_torsion_atom_site_label_3
_geom_torsion_atom_site_label_4
_geom_torsion
_geom_torsion_site_symmetry_1
_geom_torsion_site_symmetry_2
_geom_torsion_site_symmetry_3
_geom_torsion_site_symmetry_4
_geom_torsion_publ_flag
Br1 C1 C6 C5 -176.1(2) . . . . ?
Br1 C1 C6 C7 -0.1(5) . . . . ?
Br1 C1 C2 C3 177.6(2) . . . . ?
O1 C9 C10 F1 -53.5(4) . . . . ?
O1 C9 C10 F2 60.4(4) . . . . ?
O1 C9 C7 C8 -152.4(3) . . . . ?
O1 C9 C7 C6 16.6(5) . . . . ?
N1 C8 C7 C9 170.0(3) . . . . ?
N1 C8 C7 C6 -1.4(3) . . . . ?
C8 N1 C5 C6 -1.3(3) . . . . ?
C8 N1 C5 C4 178.7(3) . . . . ?
C10 C9 C7 C8 24.9(4) . . . . ?
C10 C9 C7 C6 -166.0(3) . . . . ?
C11 N1 C8 C7 -175.2(3) . . . . ?
C11 N1 C5 C6 175.7(3) . . . . ?
C11 N1 C5 C4 -4.3(5) . . . . ?
C1 C6 C5 N1 177.6(2) . . . . ?
C1 C6 C5 C4 -2.4(5) . . . . ?
C1 C6 C7 C8 -175.6(4) . . . . ?
C1 C6 C7 C9 14.1(6) . . . . ?
C1 C2 C3 C4 -0.6(5) . . . . ?
C6 C1 C2 C3 -0.5(5) . . . . ?
C2 C1 C6 C5 1.9(4) . . . . ?
C2 C1 C6 C7 177.9(3) . . . . ?
C5 N1 C8 C7 1.7(3) . . . . ?
C5 C6 C7 C8 0.6(3) . . . . ?
C5 C6 C7 C9 -169.7(3) . . . . ?
C5 C4 C3 C2 0.2(5) . . . . ?
C7 C9 C10 F1 128.9(3) . . . . ?
C7 C9 C10 F2 -117.2(3) . . . . ?
C7 C6 C5 N1 0.3(3) . . . . ?
C7 C6 C5 C4 -179.7(3) . . . . ?
C3 C4 C5 N1 -178.6(3) . . . . ?
C3 C4 C5 C6 1.4(5) . . . . ?

loop_
_twin_individual_id
_twin_individual_mass_fraction_refined
1 0.271(18)
2 0.241(8)
3 0.488(16)
